data_7001979
loop_
_publ_author_name
'Dyson, Gavin'
'Frison, Jean-C\'edric'
'Whitwood, Adrian C.'
'Douthwaite, Richard E.'

_publ_section_title
;
 Synthesis of rhodium(I) and iridium(I) complexes of chiral
 N-heterocyclic carbenes and their application to asymmetric transfer
 hydrogenation
;
_journal_issue 35
_journal_name_full 'Dalton Transactions'
_journal_page_first 7141
_journal_paper_doi 10.1039/b909290k
_journal_year 2009
_chemical_absolute_configuration ad
_chemical_formula_moiety 'C31 H34 N3, I'
_chemical_formula_sum 'C31 H34 I N3'
_chemical_formula_weight 575.51
_chemical_name_systematic
;
?
;
_space_group_IT_number 19
_symmetry_cell_setting orthorhombic
_symmetry_space_group_name_Hall 'P 2ac 2ab'
_symmetry_space_group_name_H-M 'P 21 21 21'
_atom_sites_solution_hydrogens geom
_atom_sites_solution_primary direct
_atom_sites_solution_secondary difmap
_audit_creation_method SHELXL-97
_cell_angle_alpha 90.00
_cell_angle_beta 90.00
_cell_angle_gamma 90.00
_cell_formula_units_Z 8
_cell_length_a 9.3749(6)
_cell_length_b 11.8875(8)
_cell_length_c 51.257(4)
_cell_measurement_reflns_used 6306
_cell_measurement_temperature 110(2)
_cell_measurement_theta_max 24.94
_cell_measurement_theta_min 2.31
_cell_volume 5712.3(7)
_computing_cell_refinement 'Bruker SMART'
_computing_data_collection 'Bruker SMART'
_computing_data_reduction 'Bruker SAINT'
_computing_molecular_graphics 'Bruker SHELXTL'
_computing_publication_material 'Bruker SHELXTL'
_computing_structure_refinement 'SHELXL-97 (Sheldrick, 1997)'
_computing_structure_solution 'SHELXS-97 (Sheldrick, 1990)'
_diffrn_ambient_temperature 110(2)
_diffrn_measured_fraction_theta_full 0.996
_diffrn_measured_fraction_theta_max 0.996
_diffrn_measurement_device_type 'CCD area detector'
_diffrn_measurement_method 'phi and omega scans'
_diffrn_radiation_monochromator graphite
_diffrn_radiation_source 'fine-focus sealed tube'
_diffrn_radiation_type MoK\a
_diffrn_radiation_wavelength 0.71073
_diffrn_reflns_av_R_equivalents 0.0440
_diffrn_reflns_av_sigmaI/netI 0.0377
_diffrn_reflns_limit_h_max 11
_diffrn_reflns_limit_h_min -11
_diffrn_reflns_limit_k_max 14
_diffrn_reflns_limit_k_min -13
_diffrn_reflns_limit_l_max 60
_diffrn_reflns_limit_l_min -60
_diffrn_reflns_number 44449
_diffrn_reflns_theta_full 25.04
_diffrn_reflns_theta_max 25.04
_diffrn_reflns_theta_min 0.79
_exptl_absorpt_coefficient_mu 1.144
_exptl_absorpt_correction_T_max 0.930
_exptl_absorpt_correction_T_min 0.722
_exptl_absorpt_correction_type multi-scan
_exptl_absorpt_process_details 'SADABS v2.03; (Sheldrick)'
_exptl_crystal_colour colourless
_exptl_crystal_density_diffrn 1.338
_exptl_crystal_density_meas ?
_exptl_crystal_density_method .
_exptl_crystal_description plate
_exptl_crystal_F_000 2352
_exptl_crystal_size_max 0.28
_exptl_crystal_size_mid 0.22
_exptl_crystal_size_min 0.06
_refine_diff_density_max 0.866
_refine_diff_density_min -1.397
_refine_diff_density_rms 0.094
_refine_ls_abs_structure_details 'Flack H D (1983), Acta Cryst. A39, 876-881'
_refine_ls_abs_structure_Flack 0.001(18)
_refine_ls_extinction_method none
_refine_ls_goodness_of_fit_ref 1.244
_refine_ls_hydrogen_treatment constr
_refine_ls_matrix_type full
_refine_ls_number_parameters 635
_refine_ls_number_reflns 10051
_refine_ls_number_restraints 0
_refine_ls_restrained_S_all 1.244
_refine_ls_R_factor_all 0.0491
_refine_ls_R_factor_gt 0.0444
_refine_ls_shift/su_max 0.002
_refine_ls_shift/su_mean 0.000
_refine_ls_structure_factor_coef Fsqd
_refine_ls_weighting_details 'calc w=1/[\s^2^(Fo^2^)+(0.0246P)^2^+10.7369P] where P=(Fo^2^+2Fc^2^)/3'
_refine_ls_weighting_scheme calc
_refine_ls_wR_factor_gt 0.0884
_refine_ls_wR_factor_ref 0.0896
_reflns_number_gt 9414
_reflns_number_total 10051
_reflns_threshold_expression >2sigma(I)
_cod_data_source_file b909290k.txt
_cod_data_source_block compound9
_cod_depositor_comments
;
The following automatic conversions were performed:
'_symmetry_cell_setting' value 'Orthorhombic' changed to 'orthorhombic'
according to '/home/saulius/struct/CIF-dictionaries/cif_core.dic'
dictionary named 'cif_core.dic' version 2.4.1 from 2010-06-29.

Automatic conversion script
Id: cif_fix_enum 1527 2010-12-29 10:47:43Z saulius 
;
_cod_original_sg_symbol_H-M P2(1)2(1)2(1)
_cod_database_code 7001979

loop_
_symmetry_equiv_pos_as_xyz
'x, y, z'
'-x+1/2, -y, z+1/2'
'-x, y+1/2, -z+1/2'
'x+1/2, -y+1/2, -z'

loop_
_atom_site_label
_atom_site_type_symbol
_atom_site_fract_x
_atom_site_fract_y
_atom_site_fract_z
_atom_site_U_iso_or_equiv
_atom_site_adp_type
_atom_site_occupancy
_atom_site_symmetry_multiplicity
_atom_site_calc_flag
_atom_site_refinement_flags
_atom_site_disorder_assembly
_atom_site_disorder_group
C1A C 0.5376(5) 0.9334(4) 0.77787(10) 0.0170(10) Uani 1 1 d . . .
H1A H 0.5037 0.9125 0.7611 0.020 Uiso 1 1 calc R . .
C2A C 0.5458(5) 0.9755(4) 0.81977(9) 0.0163(10) Uani 1 1 d . . .
C3A C 0.6807(5) 0.9862(4) 0.81013(9) 0.0147(11) Uani 1 1 d . . .
C4A C 0.7908(5) 0.9497(4) 0.76464(10) 0.0187(12) Uani 1 1 d . . .
H4A H 0.8777 0.9837 0.7728 0.022 Uiso 1 1 calc R . .
C5A C 0.7579(6) 1.0163(5) 0.74037(11) 0.0225(12) Uani 1 1 d . . .
H5A H 0.7406 1.0959 0.7451 0.027 Uiso 1 1 calc R . .
H5B H 0.6702 0.9864 0.7321 0.027 Uiso 1 1 calc R . .
C6A C 0.8808(6) 1.0095(5) 0.72110(11) 0.0282(12) Uani 1 1 d . . .
H6A H 0.9658 1.0466 0.7286 0.034 Uiso 1 1 calc R . .
H6B H 0.8547 1.0498 0.7049 0.034 Uiso 1 1 calc R . .
C7A C 0.9163(5) 0.8873(5) 0.71468(10) 0.0252(13) Uani 1 1 d . . .
H7A H 1.0000 0.8852 0.7029 0.030 Uiso 1 1 calc R . .
H7B H 0.8348 0.8530 0.7053 0.030 Uiso 1 1 calc R . .
C8A C 0.9490(6) 0.8169(4) 0.73949(9) 0.0232(11) Uani 1 1 d . . .
H8A H 0.9637 0.7372 0.7346 0.028 Uiso 1 1 calc R . .
H8B H 1.0377 0.8448 0.7478 0.028 Uiso 1 1 calc R . .
C9A C 0.8248(5) 0.8261(4) 0.75883(9) 0.0158(11) Uani 1 1 d . . .
H9A H 0.7386 0.7895 0.7511 0.019 Uiso 1 1 calc R . .
C10A C 0.7904(5) 0.6809(5) 0.78869(10) 0.0203(12) Uani 1 1 d . . .
H10A H 0.7151 0.6583 0.7774 0.024 Uiso 1 1 calc R . .
C11A C 0.8195(6) 0.6139(5) 0.81219(11) 0.0249(13) Uani 1 1 d . . .
C12A C 0.7404(6) 0.5185(5) 0.81708(12) 0.0333(14) Uani 1 1 d . . .
H12A H 0.6679 0.4964 0.8052 0.040 Uiso 1 1 calc R . .
C13A C 0.7660(8) 0.4543(6) 0.83933(15) 0.048(2) Uani 1 1 d . . .
H13A H 0.7096 0.3898 0.8429 0.058 Uiso 1 1 calc R . .
C14A C 0.8742(7) 0.4854(6) 0.85614(14) 0.050(2) Uani 1 1 d . . .
H14A H 0.8924 0.4416 0.8713 0.060 Uiso 1 1 calc R . .
C15A C 0.9559(8) 0.5792(6) 0.85111(12) 0.0416(16) Uani 1 1 d . . .
H15A H 1.0295 0.6004 0.8629 0.050 Uiso 1 1 calc R . .
C16A C 0.9311(6) 0.6419(5) 0.82919(11) 0.0282(13) Uani 1 1 d . . .
H16A H 0.9900 0.7049 0.8255 0.034 Uiso 1 1 calc R . .
C17A C 0.3002(5) 0.9328(5) 0.79944(11) 0.0213(12) Uani 1 1 d . . .
H17A H 0.2653 0.9545 0.8172 0.026 Uiso 1 1 calc R . .
C18A C 0.2361(6) 1.0126(5) 0.78010(14) 0.0351(15) Uani 1 1 d . . .
H18A H 0.2747 1.0882 0.7830 0.053 Uiso 1 1 calc R . .
H18B H 0.1323 1.0140 0.7823 0.053 Uiso 1 1 calc R . .
H18C H 0.2593 0.9877 0.7624 0.053 Uiso 1 1 calc R . .
C19A C 0.2572(6) 0.8116(5) 0.79460(12) 0.0284(14) Uani 1 1 d . . .
H19A H 0.1534 0.8044 0.7962 0.043 Uiso 1 1 calc R . .
H19B H 0.3036 0.7629 0.8075 0.043 Uiso 1 1 calc R . .
H19C H 0.2868 0.7892 0.7770 0.043 Uiso 1 1 calc R . .
C20A C 0.5082(6) 1.0925(5) 0.85988(11) 0.0272(13) Uani 1 1 d . . .
H20A H 0.5527 1.1546 0.8515 0.033 Uiso 1 1 calc R . .
C21A C 0.4587(8) 1.1026(5) 0.88521(11) 0.0373(15) Uani 1 1 d . . .
H21A H 0.4694 1.1721 0.8942 0.045 Uiso 1 1 calc R . .
C22A C 0.3947(6) 1.0139(5) 0.89750(11) 0.0287(13) Uani 1 1 d . . .
H22A H 0.3623 1.0222 0.9150 0.034 Uiso 1 1 calc R . .
C23A C 0.3769(6) 0.9125(5) 0.88479(11) 0.0247(13) Uani 1 1 d . . .
H23A H 0.3316 0.8511 0.8933 0.030 Uiso 1 1 calc R . .
C24A C 0.4258(5) 0.9016(4) 0.85947(10) 0.0196(12) Uani 1 1 d . . .
H24A H 0.4140 0.8321 0.8506 0.023 Uiso 1 1 calc R . .
C25A C 0.4925(4) 0.9913(4) 0.84683(9) 0.0161(11) Uani 1 1 d . . .
C26A C 0.8158(5) 1.0183(5) 0.82364(10) 0.0155(11) Uani 1 1 d . . .
C27A C 0.8663(6) 1.1282(5) 0.82260(13) 0.0332(16) Uani 1 1 d . . .
H27A H 0.8173 1.1836 0.8127 0.040 Uiso 1 1 calc R . .
C28A C 0.9874(7) 1.1554(5) 0.83602(15) 0.0451(19) Uani 1 1 d . . .
H28A H 1.0221 1.2304 0.8354 0.054 Uiso 1 1 calc R . .
C29A C 1.0599(6) 1.0766(5) 0.85045(11) 0.0293(13) Uani 1 1 d . . .
H29A H 1.1437 1.0973 0.8597 0.035 Uiso 1 1 calc R . .
C30A C 1.0106(5) 0.9674(5) 0.85146(11) 0.0267(13) Uani 1 1 d . . .
H30A H 1.0606 0.9123 0.8613 0.032 Uiso 1 1 calc R . .
C31A C 0.8885(6) 0.9386(5) 0.83812(11) 0.0224(12) Uani 1 1 d . . .
H31A H 0.8540 0.8636 0.8389 0.027 Uiso 1 1 calc R . .
N1A N 0.4595(5) 0.9431(3) 0.79940(8) 0.0181(9) Uani 1 1 d . . .
N2A N 0.6728(4) 0.9584(3) 0.78405(8) 0.0159(9) Uani 1 1 d . . .
N3A N 0.8625(4) 0.7683(4) 0.78288(8) 0.0198(9) Uani 1 1 d . . .
C1B C 0.3656(6) 0.5374(4) 0.97131(11) 0.0234(12) Uani 1 1 d . . .
H1B H 0.2883 0.5292 0.9831 0.028 Uiso 1 1 calc R . .
C2B C 0.5548(5) 0.5002(4) 0.94707(10) 0.0217(11) Uani 1 1 d . . .
C3B C 0.5222(5) 0.6110(4) 0.94360(10) 0.0180(11) Uani 1 1 d . . .
C4B C 0.3019(5) 0.7301(5) 0.95700(10) 0.0171(11) Uani 1 1 d . . .
H4B H 0.3522 0.7924 0.9476 0.021 Uiso 1 1 calc R . .
C5B C 0.2601(6) 0.7735(5) 0.98398(10) 0.0223(12) Uani 1 1 d . . .
H5C H 0.3463 0.7985 0.9935 0.027 Uiso 1 1 calc R . .
H5D H 0.2148 0.7123 0.9941 0.027 Uiso 1 1 calc R . .
C6B C 0.1558(6) 0.8720(5) 0.98116(11) 0.0270(13) Uani 1 1 d . . .
H6C H 0.1227 0.8953 0.9987 0.032 Uiso 1 1 calc R . .
H6D H 0.2061 0.9367 0.9732 0.032 Uiso 1 1 calc R . .
C7B C 0.0264(6) 0.8417(5) 0.96437(11) 0.0288(13) Uani 1 1 d . . .
H7C H -0.0311 0.7838 0.9734 0.035 Uiso 1 1 calc R . .
H7D H -0.0341 0.9091 0.9620 0.035 Uiso 1 1 calc R . .
C8B C 0.0722(6) 0.7973(5) 0.93785(11) 0.0266(13) Uani 1 1 d . . .
H8C H 0.1215 0.8578 0.9281 0.032 Uiso 1 1 calc R . .
H8D H -0.0131 0.7748 0.9278 0.032 Uiso 1 1 calc R . .
C9B C 0.1720(6) 0.6966(5) 0.94072(11) 0.0224(12) Uani 1 1 d . . .
H9B H 0.1204 0.6333 0.9495 0.027 Uiso 1 1 calc R . .
C10B C 0.2135(6) 0.5566(5) 0.90992(11) 0.0219(13) Uani 1 1 d . . .
H10B H 0.1700 0.5075 0.9222 0.026 Uiso 1 1 calc R . .
C11B C 0.2679(5) 0.5095(5) 0.88536(10) 0.0208(12) Uani 1 1 d . . .
C12B C 0.2497(6) 0.3967(5) 0.87940(13) 0.0306(14) Uani 1 1 d . . .
H12B H 0.2033 0.3483 0.8915 0.037 Uiso 1 1 calc R . .
C13B C 0.2993(7) 0.3539(6) 0.85570(13) 0.0369(16) Uani 1 1 d . . .
H13B H 0.2855 0.2768 0.8516 0.044 Uiso 1 1 calc R . .
C14B C 0.3676(7) 0.4228(6) 0.83841(14) 0.0395(17) Uani 1 1 d . . .
H14B H 0.4006 0.3933 0.8223 0.047 Uiso 1 1 calc R . .
C15B C 0.3888(7) 0.5342(6) 0.84418(12) 0.0369(15) Uani 1 1 d . . .
H15B H 0.4374 0.5815 0.8322 0.044 Uiso 1 1 calc R . .
C16B C 0.3389(6) 0.5776(5) 0.86765(11) 0.0268(13) Uani 1 1 d . . .
H16B H 0.3536 0.6548 0.8716 0.032 Uiso 1 1 calc R . .
C17B C 0.4470(7) 0.3389(4) 0.97452(11) 0.0254(12) Uani 1 1 d . . .
H17B H 0.5334 0.2974 0.9684 0.031 Uiso 1 1 calc R . .
C18B C 0.4486(8) 0.3407(5) 1.00405(11) 0.0338(14) Uani 1 1 d . . .
H18D H 0.5301 0.3851 1.0101 0.051 Uiso 1 1 calc R . .
H18E H 0.4567 0.2636 1.0107 0.051 Uiso 1 1 calc R . .
H18F H 0.3600 0.3745 1.0105 0.051 Uiso 1 1 calc R . .
C19B C 0.3178(6) 0.2819(5) 0.96350(13) 0.0332(15) Uani 1 1 d . . .
H19D H 0.3175 0.2899 0.9445 0.050 Uiso 1 1 calc R . .
H19E H 0.2316 0.3167 0.9707 0.050 Uiso 1 1 calc R . .
H19F H 0.3197 0.2019 0.9681 0.050 Uiso 1 1 calc R . .
C20B C 0.6714(6) 0.4300(5) 0.93642(11) 0.0240(13) Uani 1 1 d . . .
C21B C 0.8042(6) 0.4274(5) 0.94814(12) 0.0289(14) Uani 1 1 d . . .
H21B H 0.8236 0.4746 0.9627 0.035 Uiso 1 1 calc R . .
C22B C 0.9087(6) 0.3563(6) 0.93873(13) 0.0373(16) Uani 1 1 d . . .
H22B H 0.9990 0.3539 0.9471 0.045 Uiso 1 1 calc R . .
C23B C 0.8843(6) 0.2894(5) 0.91757(14) 0.0364(16) Uani 1 1 d . . .
H23B H 0.9577 0.2421 0.9110 0.044 Uiso 1 1 calc R . .
C24B C 0.7515(7) 0.2912(6) 0.90571(14) 0.0394(17) Uani 1 1 d . . .
H24B H 0.7330 0.2431 0.8913 0.047 Uiso 1 1 calc R . .
C25B C 0.6462(6) 0.3619(5) 0.91462(13) 0.0314(14) Uani 1 1 d . . .
H25B H 0.5565 0.3645 0.9060 0.038 Uiso 1 1 calc R . .
C26B C 0.5974(5) 0.6973(4) 0.92828(10) 0.0188(12) Uani 1 1 d . . .
C27B C 0.6272(5) 0.8020(4) 0.93930(11) 0.0200(12) Uani 1 1 d . . .
H27B H 0.5994 0.8174 0.9568 0.024 Uiso 1 1 calc R . .
C28B C 0.6971(5) 0.8835(5) 0.92492(11) 0.0239(13) Uani 1 1 d . . .
H28B H 0.7165 0.9549 0.9324 0.029 Uiso 1 1 calc R . .
C29B C 0.7388(6) 0.8604(5) 0.89943(12) 0.0282(14) Uani 1 1 d . . .
H29B H 0.7852 0.9165 0.8893 0.034 Uiso 1 1 calc R . .
C30B C 0.7126(6) 0.7567(6) 0.88907(11) 0.0294(14) Uani 1 1 d . . .
H30B H 0.7444 0.7403 0.8719 0.035 Uiso 1 1 calc R . .
C31B C 0.6412(6) 0.6754(5) 0.90297(11) 0.0247(13) Uani 1 1 d . . .
H31B H 0.6218 0.6044 0.8952 0.030 Uiso 1 1 calc R . .
N1B N 0.4555(5) 0.4572(3) 0.96460(8) 0.0244(10) Uani 1 1 d . . .
N2B N 0.4012(4) 0.6332(4) 0.95867(8) 0.0168(9) Uani 1 1 d . . .
N3B N 0.2227(5) 0.6604(4) 0.91526(9) 0.0189(10) Uani 1 1 d . . .
I1A I 0.55438(4) 0.26207(3) 0.780647(7) 0.02584(9) Uani 1 1 d . . .
I1B I 0.53763(4) 0.02004(3) 0.990220(7) 0.02909(10) Uani 1 1 d . . .

loop_
_atom_site_aniso_label
_atom_site_aniso_U_11
_atom_site_aniso_U_22
_atom_site_aniso_U_33
_atom_site_aniso_U_23
_atom_site_aniso_U_13
_atom_site_aniso_U_12
C1A 0.015(2) 0.013(2) 0.023(3) -0.002(2) 0.004(3) -0.004(2)
C2A 0.013(2) 0.016(2) 0.021(2) 0.001(2) -0.003(2) -0.001(2)
C3A 0.014(2) 0.015(3) 0.016(3) 0.002(2) 0.0018(19) -0.005(2)
C4A 0.016(3) 0.024(3) 0.016(3) 0.001(2) -0.001(2) -0.004(2)
C5A 0.025(3) 0.020(3) 0.023(3) 0.006(2) 0.007(2) 0.007(2)
C6A 0.027(3) 0.031(3) 0.027(3) 0.004(3) 0.005(3) -0.006(2)
C7A 0.017(3) 0.041(3) 0.017(3) -0.002(2) 0.010(2) -0.006(2)
C8A 0.015(2) 0.034(3) 0.021(3) -0.003(2) 0.000(2) 0.000(3)
C9A 0.013(2) 0.023(3) 0.012(3) -0.001(2) 0.000(2) -0.005(2)
C10A 0.015(3) 0.022(3) 0.024(3) -0.001(2) 0.005(2) 0.002(2)
C11A 0.020(3) 0.031(3) 0.024(3) -0.001(3) 0.010(2) 0.002(2)
C12A 0.030(3) 0.031(3) 0.039(4) 0.010(3) 0.009(3) 0.001(3)
C13A 0.042(4) 0.043(5) 0.059(5) 0.030(4) 0.007(4) 0.006(3)
C14A 0.039(4) 0.056(5) 0.056(5) 0.034(4) 0.013(3) 0.019(4)
C15A 0.023(3) 0.064(4) 0.037(4) 0.012(3) 0.000(3) 0.012(4)
C16A 0.018(3) 0.034(3) 0.032(3) 0.011(3) 0.010(3) 0.007(3)
C17A 0.008(2) 0.035(3) 0.022(3) 0.001(3) 0.002(2) -0.007(2)
C18A 0.018(3) 0.036(4) 0.051(4) 0.014(4) -0.005(3) -0.003(3)
C19A 0.021(3) 0.035(3) 0.029(3) 0.004(3) -0.002(3) -0.013(3)
C20A 0.024(3) 0.022(3) 0.036(3) 0.000(3) 0.004(2) -0.008(2)
C21A 0.034(3) 0.045(4) 0.033(3) -0.017(3) 0.009(3) -0.007(3)
C22A 0.024(3) 0.042(4) 0.021(3) -0.003(3) 0.003(2) 0.000(3)
C23A 0.018(3) 0.033(3) 0.023(3) 0.003(3) 0.002(2) 0.004(2)
C24A 0.019(3) 0.022(3) 0.018(3) -0.003(2) 0.000(2) 0.000(2)
C25A 0.010(2) 0.018(3) 0.020(3) 0.001(2) -0.0027(18) 0.0024(19)
C26A 0.012(2) 0.019(3) 0.015(3) 0.003(2) 0.002(2) -0.003(2)
C27A 0.029(3) 0.017(3) 0.053(4) 0.009(3) -0.021(3) -0.007(3)
C28A 0.031(4) 0.025(3) 0.079(5) 0.000(3) -0.025(3) -0.011(3)
C29A 0.019(3) 0.041(3) 0.027(3) -0.002(3) -0.009(3) -0.003(3)
C30A 0.020(3) 0.036(3) 0.025(3) 0.005(3) -0.005(2) -0.001(2)
C31A 0.020(3) 0.026(3) 0.022(3) 0.006(2) -0.001(2) -0.003(2)
N1A 0.013(2) 0.022(2) 0.019(2) 0.0030(17) 0.002(2) 0.001(2)
N2A 0.012(2) 0.019(2) 0.018(2) 0.0001(19) 0.0044(18) -0.0036(17)
N3A 0.0123(19) 0.023(2) 0.024(2) -0.006(2) -0.0009(18) 0.0045(19)
C1B 0.024(3) 0.021(3) 0.025(3) 0.001(2) 0.001(2) -0.001(2)
C2B 0.015(2) 0.024(3) 0.026(3) -0.004(2) -0.003(2) -0.001(2)
C3B 0.016(3) 0.021(3) 0.017(3) -0.002(2) -0.004(2) 0.002(2)
C4B 0.015(2) 0.019(3) 0.017(3) 0.002(2) 0.003(2) 0.005(2)
C5B 0.030(3) 0.023(3) 0.014(3) 0.004(2) -0.001(2) 0.001(2)
C6B 0.031(3) 0.026(3) 0.025(3) 0.000(3) 0.005(3) 0.006(3)
C7B 0.020(3) 0.031(3) 0.035(3) -0.001(3) 0.002(3) 0.008(3)
C8B 0.022(3) 0.034(3) 0.025(3) 0.002(2) -0.002(2) 0.010(2)
C9B 0.016(3) 0.030(3) 0.021(3) 0.005(2) 0.001(2) 0.000(2)
C10B 0.018(3) 0.028(3) 0.019(3) 0.010(2) -0.004(2) -0.001(2)
C11B 0.017(3) 0.021(3) 0.024(3) -0.002(2) -0.006(2) 0.003(2)
C12B 0.024(3) 0.031(3) 0.037(4) -0.004(3) -0.006(3) -0.006(3)
C13B 0.027(3) 0.037(4) 0.047(4) -0.023(3) -0.010(3) 0.003(3)
C14B 0.031(4) 0.047(4) 0.040(4) -0.026(3) 0.004(3) 0.007(3)
C15B 0.034(3) 0.043(4) 0.033(4) -0.002(3) 0.009(3) 0.003(3)
C16B 0.027(3) 0.029(3) 0.024(3) -0.007(3) 0.000(3) 0.001(3)
C17B 0.021(3) 0.019(3) 0.037(3) 0.002(2) -0.005(3) 0.005(3)
C18B 0.042(3) 0.025(3) 0.034(3) 0.007(2) -0.002(3) 0.006(3)
C19B 0.032(3) 0.014(3) 0.053(4) 0.007(3) -0.018(3) -0.004(3)
C20B 0.019(3) 0.021(3) 0.031(3) 0.000(3) 0.005(2) 0.004(2)
C21B 0.017(3) 0.041(4) 0.028(3) 0.003(3) 0.000(2) -0.002(3)
C22B 0.022(3) 0.055(4) 0.035(4) 0.012(3) 0.005(3) 0.010(3)
C23B 0.028(3) 0.027(3) 0.054(4) 0.010(3) 0.021(3) 0.013(3)
C24B 0.033(4) 0.038(4) 0.048(4) -0.014(3) 0.010(3) 0.004(3)
C25B 0.021(3) 0.029(3) 0.044(4) -0.008(3) -0.001(3) 0.002(3)
C26B 0.015(3) 0.023(3) 0.019(3) 0.001(2) -0.002(2) 0.003(2)
C27B 0.014(3) 0.020(3) 0.025(3) 0.001(2) 0.000(2) 0.003(2)
C28B 0.013(3) 0.024(3) 0.034(4) 0.002(3) -0.004(2) -0.002(2)
C29B 0.019(3) 0.030(3) 0.036(4) 0.009(3) 0.003(3) 0.002(2)
C30B 0.025(3) 0.043(4) 0.020(3) 0.008(3) 0.007(2) 0.007(3)
C31B 0.021(3) 0.026(3) 0.027(3) 0.000(3) -0.002(2) 0.009(2)
N1B 0.021(2) 0.025(2) 0.028(2) 0.0049(19) -0.002(2) 0.002(2)
N2B 0.013(2) 0.019(2) 0.019(2) 0.0008(19) -0.0015(17) 0.0046(17)
N3B 0.017(2) 0.023(3) 0.017(2) 0.004(2) 0.0021(19) 0.0050(19)
I1A 0.02852(18) 0.02549(18) 0.02351(17) 0.00096(15) -0.00175(17) 0.00920(16)
I1B 0.02615(18) 0.02310(18) 0.0380(2) -0.00623(16) -0.00557(18) 0.00542(16)

loop_
_atom_type_symbol
_atom_type_description
_atom_type_scat_dispersion_real
_atom_type_scat_dispersion_imag
_atom_type_scat_source
C C 0.0033 0.0016 'International Tables Vol C Tables 4.2.6.8 and 6.1.1.4'
H H 0.0000 0.0000 'International Tables Vol C Tables 4.2.6.8 and 6.1.1.4'
N N 0.0061 0.0033 'International Tables Vol C Tables 4.2.6.8 and 6.1.1.4'
I I -0.4742 1.8119 'International Tables Vol C Tables 4.2.6.8 and 6.1.1.4'

loop_
_geom_angle_atom_site_label_1
_geom_angle_atom_site_label_2
_geom_angle_atom_site_label_3
_geom_angle
_geom_angle_site_symmetry_1
_geom_angle_site_symmetry_3
_geom_angle_publ_flag
N1A C1A N2A 107.8(5) . . ?
N1A C1A H1A 126.1 . . ?
N2A C1A H1A 126.1 . . ?
C3A C2A N1A 107.2(4) . . ?
C3A C2A C25A 129.7(4) . . ?
N1A C2A C25A 123.1(4) . . ?
C2A C3A N2A 106.2(4) . . ?
C2A C3A C26A 130.0(5) . . ?
N2A C3A C26A 123.8(4) . . ?
N2A C4A C5A 111.2(4) . . ?
N2A C4A C9A 110.5(4) . . ?
C5A C4A C9A 112.7(4) . . ?
N2A C4A H4A 107.4 . . ?
C5A C4A H4A 107.4 . . ?
C9A C4A H4A 107.4 . . ?
C4A C5A C6A 110.7(5) . . ?
C4A C5A H5A 109.5 . . ?
C6A C5A H5A 109.5 . . ?
C4A C5A H5B 109.5 . . ?
C6A C5A H5B 109.5 . . ?
H5A C5A H5B 108.1 . . ?
C5A C6A C7A 110.9(4) . . ?
C5A C6A H6A 109.5 . . ?
C7A C6A H6A 109.5 . . ?
C5A C6A H6B 109.5 . . ?
C7A C6A H6B 109.5 . . ?
H6A C6A H6B 108.1 . . ?
C6A C7A C8A 112.3(4) . . ?
C6A C7A H7A 109.1 . . ?
C8A C7A H7A 109.1 . . ?
C6A C7A H7B 109.1 . . ?
C8A C7A H7B 109.1 . . ?
H7A C7A H7B 107.9 . . ?
C9A C8A C7A 109.9(4) . . ?
C9A C8A H8A 109.7 . . ?
C7A C8A H8A 109.7 . . ?
C9A C8A H8B 109.7 . . ?
C7A C8A H8B 109.7 . . ?
H8A C8A H8B 108.2 . . ?
N3A C9A C4A 109.8(4) . . ?
N3A C9A C8A 109.3(4) . . ?
C4A C9A C8A 110.6(4) . . ?
N3A C9A H9A 109.0 . . ?
C4A C9A H9A 109.0 . . ?
C8A C9A H9A 109.0 . . ?
N3A C10A C11A 122.3(5) . . ?
N3A C10A H10A 118.9 . . ?
C11A C10A H10A 118.9 . . ?
C12A C11A C16A 118.9(6) . . ?
C12A C11A C10A 119.7(5) . . ?
C16A C11A C10A 121.3(5) . . ?
C11A C12A C13A 120.5(6) . . ?
C11A C12A H12A 119.8 . . ?
C13A C12A H12A 119.8 . . ?
C14A C13A C12A 119.4(7) . . ?
C14A C13A H13A 120.3 . . ?
C12A C13A H13A 120.3 . . ?
C15A C14A C13A 120.5(6) . . ?
C15A C14A H14A 119.7 . . ?
C13A C14A H14A 119.7 . . ?
C16A C15A C14A 120.0(7) . . ?
C16A C15A H15A 120.0 . . ?
C14A C15A H15A 120.0 . . ?
C15A C16A C11A 120.5(6) . . ?
C15A C16A H16A 119.7 . . ?
C11A C16A H16A 119.7 . . ?
C18A C17A N1A 110.3(4) . . ?
C18A C17A C19A 112.7(5) . . ?
N1A C17A C19A 110.0(4) . . ?
C18A C17A H17A 107.9 . . ?
N1A C17A H17A 107.9 . . ?
C19A C17A H17A 107.9 . . ?
C17A C18A H18A 109.5 . . ?
C17A C18A H18B 109.5 . . ?
H18A C18A H18B 109.5 . . ?
C17A C18A H18C 109.5 . . ?
H18A C18A H18C 109.5 . . ?
H18B C18A H18C 109.5 . . ?
C17A C19A H19A 109.5 . . ?
C17A C19A H19B 109.5 . . ?
H19A C19A H19B 109.5 . . ?
C17A C19A H19C 109.5 . . ?
H19A C19A H19C 109.5 . . ?
H19B C19A H19C 109.5 . . ?
C21A C20A C25A 119.6(5) . . ?
C21A C20A H20A 120.2 . . ?
C25A C20A H20A 120.2 . . ?
C22A C21A C20A 120.8(5) . . ?
C22A C21A H21A 119.6 . . ?
C20A C21A H21A 119.6 . . ?
C21A C22A C23A 120.6(5) . . ?
C21A C22A H22A 119.7 . . ?
C23A C22A H22A 119.7 . . ?
C22A C23A C24A 119.0(5) . . ?
C22A C23A H23A 120.5 . . ?
C24A C23A H23A 120.5 . . ?
C23A C24A C25A 120.8(5) . . ?
C23A C24A H24A 119.6 . . ?
C25A C24A H24A 119.6 . . ?
C20A C25A C24A 119.2(5) . . ?
C20A C25A C2A 121.7(5) . . ?
C24A C25A C2A 119.1(4) . . ?
C31A C26A C27A 119.7(5) . . ?
C31A C26A C3A 119.5(5) . . ?
C27A C26A C3A 120.7(5) . . ?
C28A C27A C26A 119.1(6) . . ?
C28A C27A H27A 120.5 . . ?
C26A C27A H27A 120.5 . . ?
C27A C28A C29A 121.4(6) . . ?
C27A C28A H28A 119.3 . . ?
C29A C28A H28A 119.3 . . ?
C28A C29A C30A 119.8(5) . . ?
C28A C29A H29A 120.1 . . ?
C30A C29A H29A 120.1 . . ?
C31A C30A C29A 119.6(5) . . ?
C31A C30A H30A 120.2 . . ?
C29A C30A H30A 120.2 . . ?
C30A C31A C26A 120.5(5) . . ?
C30A C31A H31A 119.8 . . ?
C26A C31A H31A 119.8 . . ?
C1A N1A C2A 109.3(4) . . ?
C1A N1A C17A 122.9(4) . . ?
C2A N1A C17A 127.4(4) . . ?
C1A N2A C3A 109.4(4) . . ?
C1A N2A C4A 121.9(4) . . ?
C3A N2A C4A 128.6(4) . . ?
C10A N3A C9A 117.0(4) . . ?
N1B C1B N2B 109.1(5) . . ?
N1B C1B H1B 125.5 . . ?
N2B C1B H1B 125.5 . . ?
C3B C2B N1B 106.8(5) . . ?
C3B C2B C20B 131.4(5) . . ?
N1B C2B C20B 121.7(4) . . ?
C2B C3B N2B 107.0(5) . . ?
C2B C3B C26B 129.4(5) . . ?
N2B C3B C26B 123.5(5) . . ?
N2B C4B C5B 111.8(4) . . ?
N2B C4B C9B 109.2(4) . . ?
C5B C4B C9B 112.2(4) . . ?
N2B C4B H4B 107.9 . . ?
C5B C4B H4B 107.9 . . ?
C9B C4B H4B 107.9 . . ?
C4B C5B C6B 109.7(4) . . ?
C4B C5B H5C 109.7 . . ?
C6B C5B H5C 109.7 . . ?
C4B C5B H5D 109.7 . . ?
C6B C5B H5D 109.7 . . ?
H5C C5B H5D 108.2 . . ?
C7B C6B C5B 112.2(5) . . ?
C7B C6B H6C 109.2 . . ?
C5B C6B H6C 109.2 . . ?
C7B C6B H6D 109.2 . . ?
C5B C6B H6D 109.2 . . ?
H6C C6B H6D 107.9 . . ?
C8B C7B C6B 111.2(5) . . ?
C8B C7B H7C 109.4 . . ?
C6B C7B H7C 109.4 . . ?
C8B C7B H7D 109.4 . . ?
C6B C7B H7D 109.4 . . ?
H7C C7B H7D 108.0 . . ?
C7B C8B C9B 111.0(4) . . ?
C7B C8B H8C 109.4 . . ?
C9B C8B H8C 109.4 . . ?
C7B C8B H8D 109.4 . . ?
C9B C8B H8D 109.4 . . ?
H8C C8B H8D 108.0 . . ?
N3B C9B C8B 110.2(4) . . ?
N3B C9B C4B 107.8(4) . . ?
C8B C9B C4B 109.6(5) . . ?
N3B C9B H9B 109.7 . . ?
C8B C9B H9B 109.7 . . ?
C4B C9B H9B 109.7 . . ?
N3B C10B C11B 122.2(5) . . ?
N3B C10B H10B 118.9 . . ?
C11B C10B H10B 118.9 . . ?
C12B C11B C16B 118.7(5) . . ?
C12B C11B C10B 121.0(5) . . ?
C16B C11B C10B 120.3(5) . . ?
C11B C12B C13B 120.2(6) . . ?
C11B C12B H12B 119.9 . . ?
C13B C12B H12B 119.9 . . ?
C14B C13B C12B 120.2(6) . . ?
C14B C13B H13B 119.9 . . ?
C12B C13B H13B 119.9 . . ?
C13B C14B C15B 120.4(6) . . ?
C13B C14B H14B 119.8 . . ?
C15B C14B H14B 119.8 . . ?
C14B C15B C16B 119.8(7) . . ?
C14B C15B H15B 120.1 . . ?
C16B C15B H15B 120.1 . . ?
C11B C16B C15B 120.7(6) . . ?
C11B C16B H16B 119.6 . . ?
C15B C16B H16B 119.6 . . ?
N1B C17B C19B 109.9(5) . . ?
N1B C17B C18B 109.0(4) . . ?
C19B C17B C18B 113.0(6) . . ?
N1B C17B H17B 108.3 . . ?
C19B C17B H17B 108.3 . . ?
C18B C17B H17B 108.3 . . ?
C17B C18B H18D 109.5 . . ?
C17B C18B H18E 109.5 . . ?
H18D C18B H18E 109.5 . . ?
C17B C18B H18F 109.5 . . ?
H18D C18B H18F 109.5 . . ?
H18E C18B H18F 109.5 . . ?
C17B C19B H19D 109.5 . . ?
C17B C19B H19E 109.5 . . ?
H19D C19B H19E 109.5 . . ?
C17B C19B H19F 109.5 . . ?
H19D C19B H19F 109.5 . . ?
H19E C19B H19F 109.5 . . ?
C21B C20B C25B 119.1(5) . . ?
C21B C20B C2B 121.2(5) . . ?
C25B C20B C2B 119.7(5) . . ?
C22B C21B C20B 120.0(6) . . ?
C22B C21B H21B 120.0 . . ?
C20B C21B H21B 120.0 . . ?
C23B C22B C21B 121.1(6) . . ?
C23B C22B H22B 119.5 . . ?
C21B C22B H22B 119.5 . . ?
C22B C23B C24B 119.4(6) . . ?
C22B C23B H23B 120.3 . . ?
C24B C23B H23B 120.3 . . ?
C25B C24B C23B 120.6(6) . . ?
C25B C24B H24B 119.7 . . ?
C23B C24B H24B 119.7 . . ?
C24B C25B C20B 119.8(6) . . ?
C24B C25B H25B 120.1 . . ?
C20B C25B H25B 120.1 . . ?
C31B C26B C27B 119.1(5) . . ?
C31B C26B C3B 120.7(5) . . ?
C27B C26B C3B 120.1(5) . . ?
C28B C27B C26B 120.3(5) . . ?
C28B C27B H27B 119.8 . . ?
C26B C27B H27B 119.8 . . ?
C27B C28B C29B 119.7(6) . . ?
C27B C28B H28B 120.1 . . ?
C29B C28B H28B 120.1 . . ?
C30B C29B C28B 119.5(5) . . ?
C30B C29B H29B 120.3 . . ?
C28B C29B H29B 120.3 . . ?
C29B C30B C31B 121.4(5) . . ?
C29B C30B H30B 119.3 . . ?
C31B C30B H30B 119.3 . . ?
C30B C31B C26B 119.9(6) . . ?
C30B C31B H31B 120.1 . . ?
C26B C31B H31B 120.1 . . ?
C1B N1B C2B 109.3(4) . . ?
C1B N1B C17B 123.8(5) . . ?
C2B N1B C17B 126.9(5) . . ?
C1B N2B C3B 107.8(4) . . ?
C1B N2B C4B 121.8(4) . . ?
C3B N2B C4B 128.6(4) . . ?
C10B N3B C9B 117.4(5) . . ?

loop_
_geom_bond_atom_site_label_1
_geom_bond_atom_site_label_2
_geom_bond_distance
_geom_bond_site_symmetry_2
_geom_bond_publ_flag
C1A N1A 1.329(6) . ?
C1A N2A 1.340(6) . ?
C1A H1A 0.9500 . ?
C2A C3A 1.364(7) . ?
C2A N1A 1.376(6) . ?
C2A C25A 1.486(7) . ?
C3A N2A 1.379(6) . ?
C3A C26A 1.493(7) . ?
C4A N2A 1.491(6) . ?
C4A C5A 1.506(7) . ?
C4A C9A 1.532(7) . ?
C4A H4A 1.0000 . ?
C5A C6A 1.520(7) . ?
C5A H5A 0.9900 . ?
C5A H5B 0.9900 . ?
C6A C7A 1.526(8) . ?
C6A H6A 0.9900 . ?
C6A H6B 0.9900 . ?
C7A C8A 1.553(7) . ?
C7A H7A 0.9900 . ?
C7A H7B 0.9900 . ?
C8A C9A 1.533(7) . ?
C8A H8A 0.9900 . ?
C8A H8B 0.9900 . ?
C9A N3A 1.455(6) . ?
C9A H9A 1.0000 . ?
C10A N3A 1.275(7) . ?
C10A C11A 1.470(8) . ?
C10A H10A 0.9500 . ?
C11A C12A 1.378(8) . ?
C11A C16A 1.401(8) . ?
C12A C13A 1.393(9) . ?
C12A H12A 0.9500 . ?
C13A C14A 1.381(11) . ?
C13A H13A 0.9500 . ?
C14A C15A 1.378(10) . ?
C14A H14A 0.9500 . ?
C15A C16A 1.368(8) . ?
C15A H15A 0.9500 . ?
C16A H16A 0.9500 . ?
C17A C18A 1.498(8) . ?
C17A N1A 1.498(6) . ?
C17A C19A 1.516(8) . ?
C17A H17A 1.0000 . ?
C18A H18A 0.9800 . ?
C18A H18B 0.9800 . ?
C18A H18C 0.9800 . ?
C19A H19A 0.9800 . ?
C19A H19B 0.9800 . ?
C19A H19C 0.9800 . ?
C20A C21A 1.384(8) . ?
C20A C25A 1.384(7) . ?
C20A H20A 0.9500 . ?
C21A C22A 1.367(8) . ?
C21A H21A 0.9500 . ?
C22A C23A 1.381(8) . ?
C22A H22A 0.9500 . ?
C23A C24A 1.383(7) . ?
C23A H23A 0.9500 . ?
C24A C25A 1.396(7) . ?
C24A H24A 0.9500 . ?
C26A C31A 1.383(7) . ?
C26A C27A 1.391(8) . ?
C27A C28A 1.366(8) . ?
C27A H27A 0.9500 . ?
C28A C29A 1.373(8) . ?
C28A H28A 0.9500 . ?
C29A C30A 1.380(8) . ?
C29A H29A 0.9500 . ?
C30A C31A 1.376(7) . ?
C30A H30A 0.9500 . ?
C31A H31A 0.9500 . ?
C1B N1B 1.318(7) . ?
C1B N2B 1.352(7) . ?
C1B H1B 0.9500 . ?
C2B C3B 1.364(7) . ?
C2B N1B 1.391(7) . ?
C2B C20B 1.480(7) . ?
C3B N2B 1.397(6) . ?
C3B C26B 1.471(7) . ?
C4B N2B 1.484(6) . ?
C4B C5B 1.527(7) . ?
C4B C9B 1.529(7) . ?
C4B H4B 1.0000 . ?
C5B C6B 1.533(7) . ?
C5B H5C 0.9900 . ?
C5B H5D 0.9900 . ?
C6B C7B 1.530(8) . ?
C6B H6C 0.9900 . ?
C6B H6D 0.9900 . ?
C7B C8B 1.520(8) . ?
C7B H7C 0.9900 . ?
C7B H7D 0.9900 . ?
C8B C9B 1.527(7) . ?
C8B H8C 0.9900 . ?
C8B H8D 0.9900 . ?
C9B N3B 1.454(7) . ?
C9B H9B 1.0000 . ?
C10B N3B 1.267(7) . ?
C10B C11B 1.469(8) . ?
C10B H10B 0.9500 . ?
C11B C12B 1.386(8) . ?
C11B C16B 1.387(8) . ?
C12B C13B 1.396(9) . ?
C12B H12B 0.9500 . ?
C13B C14B 1.366(10) . ?
C13B H13B 0.9500 . ?
C14B C15B 1.371(9) . ?
C14B H14B 0.9500 . ?
C15B C16B 1.390(8) . ?
C15B H15B 0.9500 . ?
C16B H16B 0.9500 . ?
C17B N1B 1.497(6) . ?
C17B C19B 1.498(8) . ?
C17B C18B 1.514(7) . ?
C17B H17B 1.0000 . ?
C18B H18D 0.9800 . ?
C18B H18E 0.9800 . ?
C18B H18F 0.9800 . ?
C19B H19D 0.9800 . ?
C19B H19E 0.9800 . ?
C19B H19F 0.9800 . ?
C20B C21B 1.383(8) . ?
C20B C25B 1.400(8) . ?
C21B C22B 1.381(8) . ?
C21B H21B 0.9500 . ?
C22B C23B 1.364(9) . ?
C22B H22B 0.9500 . ?
C23B C24B 1.385(9) . ?
C23B H23B 0.9500 . ?
C24B C25B 1.375(8) . ?
C24B H24B 0.9500 . ?
C25B H25B 0.9500 . ?
C26B C31B 1.385(8) . ?
C26B C27B 1.396(7) . ?
C27B C28B 1.382(8) . ?
C27B H27B 0.9500 . ?
C28B C29B 1.391(8) . ?
C28B H28B 0.9500 . ?
C29B C30B 1.365(9) . ?
C29B H29B 0.9500 . ?
C30B C31B 1.374(8) . ?
C30B H30B 0.9500 . ?
C31B H31B 0.9500 . ?

loop_
_geom_torsion_atom_site_label_1
_geom_torsion_atom_site_label_2
_geom_torsion_atom_site_label_3
_geom_torsion_atom_site_label_4
_geom_torsion
_geom_torsion_site_symmetry_1
_geom_torsion_site_symmetry_2
_geom_torsion_site_symmetry_3
_geom_torsion_site_symmetry_4
_geom_torsion_publ_flag
N1A C2A C3A N2A -0.8(6) . . . . ?
C25A C2A C3A N2A 178.0(5) . . . . ?
N1A C2A C3A C26A -179.5(5) . . . . ?
C25A C2A C3A C26A -0.8(9) . . . . ?
N2A C4A C5A C6A 178.4(4) . . . . ?
C9A C4A C5A C6A -56.9(6) . . . . ?
C4A C5A C6A C7A 55.7(6) . . . . ?
C5A C6A C7A C8A -55.6(6) . . . . ?
C6A C7A C8A C9A 54.7(6) . . . . ?
N2A C4A C9A N3A -57.7(5) . . . . ?
C5A C4A C9A N3A 177.1(4) . . . . ?
N2A C4A C9A C8A -178.4(4) . . . . ?
C5A C4A C9A C8A 56.5(6) . . . . ?
C7A C8A C9A N3A -174.9(4) . . . . ?
C7A C8A C9A C4A -53.9(6) . . . . ?
N3A C10A C11A C12A -178.3(5) . . . . ?
N3A C10A C11A C16A -1.3(8) . . . . ?
C16A C11A C12A C13A 3.4(9) . . . . ?
C10A C11A C12A C13A -179.6(6) . . . . ?
C11A C12A C13A C14A -1.7(10) . . . . ?
C12A C13A C14A C15A 0.3(11) . . . . ?
C13A C14A C15A C16A -0.6(10) . . . . ?
C14A C15A C16A C11A 2.3(9) . . . . ?
C12A C11A C16A C15A -3.7(9) . . . . ?
C10A C11A C16A C15A 179.4(5) . . . . ?
C25A C20A C21A C22A 0.1(10) . . . . ?
C20A C21A C22A C23A -0.6(10) . . . . ?
C21A C22A C23A C24A 0.5(9) . . . . ?
C22A C23A C24A C25A 0.0(8) . . . . ?
C21A C20A C25A C24A 0.5(8) . . . . ?
C21A C20A C25A C2A -179.0(5) . . . . ?
C23A C24A C25A C20A -0.5(7) . . . . ?
C23A C24A C25A C2A 178.9(5) . . . . ?
C3A C2A C25A C20A 58.7(8) . . . . ?
N1A C2A C25A C20A -122.8(5) . . . . ?
C3A C2A C25A C24A -120.8(6) . . . . ?
N1A C2A C25A C24A 57.8(6) . . . . ?
C2A C3A C26A C31A 79.9(8) . . . . ?
N2A C3A C26A C31A -98.6(6) . . . . ?
C2A C3A C26A C27A -97.8(7) . . . . ?
N2A C3A C26A C27A 83.7(7) . . . . ?
C31A C26A C27A C28A -0.1(10) . . . . ?
C3A C26A C27A C28A 177.5(6) . . . . ?
C26A C27A C28A C29A 0.1(11) . . . . ?
C27A C28A C29A C30A 0.2(11) . . . . ?
C28A C29A C30A C31A -0.4(9) . . . . ?
C29A C30A C31A C26A 0.3(8) . . . . ?
C27A C26A C31A C30A -0.1(8) . . . . ?
C3A C26A C31A C30A -177.8(5) . . . . ?
N2A C1A N1A C2A 0.3(5) . . . . ?
N2A C1A N1A C17A 173.7(4) . . . . ?
C3A C2A N1A C1A 0.3(5) . . . . ?
C25A C2A N1A C1A -178.5(4) . . . . ?
C3A C2A N1A C17A -172.7(5) . . . . ?
C25A C2A N1A C17A 8.5(7) . . . . ?
C18A C17A N1A C1A -54.1(7) . . . . ?
C19A C17A N1A C1A 70.9(6) . . . . ?
C18A C17A N1A C2A 118.0(6) . . . . ?
C19A C17A N1A C2A -116.9(5) . . . . ?
N1A C1A N2A C3A -0.8(5) . . . . ?
N1A C1A N2A C4A 176.6(4) . . . . ?
C2A C3A N2A C1A 1.0(6) . . . . ?
C26A C3A N2A C1A 179.8(5) . . . . ?
C2A C3A N2A C4A -176.2(5) . . . . ?
C26A C3A N2A C4A 2.7(8) . . . . ?
C5A C4A N2A C1A 54.1(6) . . . . ?
C9A C4A N2A C1A -71.9(6) . . . . ?
C5A C4A N2A C3A -129.1(5) . . . . ?
C9A C4A N2A C3A 104.9(6) . . . . ?
C11A C10A N3A C9A 178.9(5) . . . . ?
C4A C9A N3A C10A 124.2(5) . . . . ?
C8A C9A N3A C10A -114.3(5) . . . . ?
N1B C2B C3B N2B -1.3(5) . . . . ?
C20B C2B C3B N2B -179.2(5) . . . . ?
N1B C2B C3B C26B 176.2(5) . . . . ?
C20B C2B C3B C26B -1.7(10) . . . . ?
N2B C4B C5B C6B -179.1(4) . . . . ?
C9B C4B C5B C6B -56.1(6) . . . . ?
C4B C5B C6B C7B 54.0(6) . . . . ?
C5B C6B C7B C8B -54.8(6) . . . . ?
C6B C7B C8B C9B 56.2(6) . . . . ?
C7B C8B C9B N3B -176.0(5) . . . . ?
C7B C8B C9B C4B -57.4(6) . . . . ?
N2B C4B C9B N3B -57.5(5) . . . . ?
C5B C4B C9B N3B 178.1(4) . . . . ?
N2B C4B C9B C8B -177.5(4) . . . . ?
C5B C4B C9B C8B 58.1(6) . . . . ?
N3B C10B C11B C12B -176.5(5) . . . . ?
N3B C10B C11B C16B 3.5(8) . . . . ?
C16B C11B C12B C13B -1.5(8) . . . . ?
C10B C11B C12B C13B 178.5(5) . . . . ?
C11B C12B C13B C14B 0.8(9) . . . . ?
C12B C13B C14B C15B 0.4(10) . . . . ?
C13B C14B C15B C16B -0.8(10) . . . . ?
C12B C11B C16B C15B 1.0(8) . . . . ?
C10B C11B C16B C15B -179.0(5) . . . . ?
C14B C15B C16B C11B 0.1(9) . . . . ?
C3B C2B C20B C21B 84.4(8) . . . . ?
N1B C2B C20B C21B -93.2(7) . . . . ?
C3B C2B C20B C25B -97.9(7) . . . . ?
N1B C2B C20B C25B 84.5(7) . . . . ?
C25B C20B C21B C22B -1.5(9) . . . . ?
C2B C20B C21B C22B 176.2(5) . . . . ?
C20B C21B C22B C23B 1.3(9) . . . . ?
C21B C22B C23B C24B -1.4(10) . . . . ?
C22B C23B C24B C25B 1.9(10) . . . . ?
C23B C24B C25B C20B -2.2(10) . . . . ?
C21B C20B C25B C24B 2.0(9) . . . . ?
C2B C20B C25B C24B -175.8(6) . . . . ?
C2B C3B C26B C31B 47.3(8) . . . . ?
N2B C3B C26B C31B -135.5(5) . . . . ?
C2B C3B C26B C27B -131.8(6) . . . . ?
N2B C3B C26B C27B 45.3(7) . . . . ?
C31B C26B C27B C28B 1.3(7) . . . . ?
C3B C26B C27B C28B -179.6(5) . . . . ?
C26B C27B C28B C29B -0.6(8) . . . . ?
C27B C28B C29B C30B -1.2(8) . . . . ?
C28B C29B C30B C31B 2.3(9) . . . . ?
C29B C30B C31B C26B -1.6(8) . . . . ?
C27B C26B C31B C30B -0.2(8) . . . . ?
C3B C26B C31B C30B -179.3(5) . . . . ?
N2B C1B N1B C2B 0.3(6) . . . . ?
N2B C1B N1B C17B -179.0(5) . . . . ?
C3B C2B N1B C1B 0.6(6) . . . . ?
C20B C2B N1B C1B 178.8(5) . . . . ?
C3B C2B N1B C17B 179.9(5) . . . . ?
C20B C2B N1B C17B -1.9(8) . . . . ?
C19B C17B N1B C1B 69.0(7) . . . . ?
C18B C17B N1B C1B -55.4(8) . . . . ?
C19B C17B N1B C2B -110.2(6) . . . . ?
C18B C17B N1B C2B 125.4(6) . . . . ?
N1B C1B N2B C3B -1.1(6) . . . . ?
N1B C1B N2B C4B 164.9(4) . . . . ?
C2B C3B N2B C1B 1.5(6) . . . . ?
C26B C3B N2B C1B -176.2(5) . . . . ?
C2B C3B N2B C4B -163.3(5) . . . . ?
C26B C3B N2B C4B 19.0(8) . . . . ?
C5B C4B N2B C1B 58.8(6) . . . . ?
C9B C4B N2B C1B -65.9(6) . . . . ?
C5B C4B N2B C3B -138.3(5) . . . . ?
C9B C4B N2B C3B 97.1(6) . . . . ?
C11B C10B N3B C9B -176.8(4) . . . . ?
C8B C9B N3B C10B -130.6(5) . . . . ?
C4B C9B N3B C10B 109.7(5) . . . . ?
